data_1517956
loop_
_publ_author_name
'Liu, Xiangyu'
'Su, Zhiyong'
'Ji, Wenxin'
'Chen, Sanping'
'Wei, Qing'
'Xie, Gang'
'Yang, Xuwu'
'Gao, Shengli'

_publ_section_title
;
 Structure, Physicochemical Properties, and Density Functional Theory
 Calculation of High-Energy-Density Materials Constructed with
 Intermolecular Interaction: Nitro Group Charge Determines Sensitivity
;
_journal_name_full 'The Journal of Physical Chemistry C'
_journal_page_first 141007164223007
_journal_paper_doi 10.1021/jp5062418
_journal_year 2014
_chemical_formula_sum 'C9 H11 N7 O8'
_chemical_formula_weight 345.25
_chemical_name_systematic
; 
 ? 
;
_space_group_IT_number 2
_symmetry_cell_setting triclinic
_symmetry_space_group_name_Hall '-P 1'
_symmetry_space_group_name_H-M 'P -1'
_atom_sites_solution_hydrogens geom
_atom_sites_solution_primary direct
_atom_sites_solution_secondary difmap
_audit_creation_method SHELXL-97
_cell_angle_alpha 86.182(3)
_cell_angle_beta 86.184(3)
_cell_angle_gamma 68.419(3)
_cell_formula_units_Z 4
_cell_length_a 9.1481(13)
_cell_length_b 11.4290(17)
_cell_length_c 14.247(2)
_cell_measurement_reflns_used 5413
_cell_measurement_temperature 296(2)
_cell_measurement_theta_max 26.23
_cell_measurement_theta_min 2.4
_cell_volume 1380.7(3)
_computing_structure_refinement 'SHELXL-97 (Sheldrick, 1997)'
_computing_structure_solution 'SHELXS-97 (Sheldrick, 1990)'
_diffrn_ambient_temperature 296(2)
_diffrn_measured_fraction_theta_full 0.969
_diffrn_measured_fraction_theta_max 0.969
_diffrn_measurement_device_type 'Bruker P4'
_diffrn_measurement_method '\w scans'
_diffrn_radiation_monochromator graphite
_diffrn_radiation_source 'fine-focus sealed tube'
_diffrn_radiation_type MoK\a
_diffrn_radiation_wavelength 0.71073
_diffrn_reflns_av_R_equivalents 0.0422
_diffrn_reflns_av_sigmaI/netI 0.1351
_diffrn_reflns_limit_h_max 11
_diffrn_reflns_limit_h_min -9
_diffrn_reflns_limit_k_max 14
_diffrn_reflns_limit_k_min -13
_diffrn_reflns_limit_l_max 17
_diffrn_reflns_limit_l_min -16
_diffrn_reflns_number 7596
_diffrn_reflns_theta_full 26.23
_diffrn_reflns_theta_max 26.23
_diffrn_reflns_theta_min 2.40
_exptl_absorpt_coefficient_mu 0.147
_exptl_absorpt_correction_T_max 0.974
_exptl_absorpt_correction_T_min 0.948
_exptl_absorpt_correction_type multi-scan
_exptl_absorpt_process_details sadabs
_exptl_crystal_colour colorless
_exptl_crystal_density_diffrn 1.661
_exptl_crystal_density_method 'not measured'
_exptl_crystal_description flake
_exptl_crystal_F_000 712
_exptl_crystal_size_max 0.36
_exptl_crystal_size_mid 0.30
_exptl_crystal_size_min 0.18
_refine_diff_density_max 0.241
_refine_diff_density_min -0.277
_refine_diff_density_rms 0.056
_refine_ls_extinction_method none
_refine_ls_goodness_of_fit_ref 1.014
_refine_ls_hydrogen_treatment mixed
_refine_ls_matrix_type full
_refine_ls_number_parameters 487
_refine_ls_number_reflns 5413
_refine_ls_number_restraints 15
_refine_ls_restrained_S_all 1.014
_refine_ls_R_factor_all 0.1843
_refine_ls_R_factor_gt 0.0647
_refine_ls_shift/su_max 0.000
_refine_ls_shift/su_mean 0.000
_refine_ls_structure_factor_coef Fsqd
_refine_ls_weighting_details 'calc w=1/[\s^2^(Fo^2^)+(0.0000P)^2^+0.0000P] where P=(Fo^2^+2Fc^2^)/3'
_refine_ls_weighting_scheme calc
_refine_ls_wR_factor_gt 0.0782
_refine_ls_wR_factor_ref 0.1013
_reflns_number_gt 2111
_reflns_number_total 5413
_reflns_threshold_expression >2sigma(I)
_cod_data_source_file 4-1000211.CIF
_cod_data_source_block x
_cod_depositor_comments
;
The following automatic conversions were performed:

'_symmetry_cell_setting' value 'Triclinic' changed to 'triclinic'
according to
/home/saulius/struct/COD-crude-data--automatic-downloads/rss-feeds/ACS/lib/dictionaries/cif_core.dic
dictionary named 'cif_core.dic' version 2.4.2 from 2011-04-26.

Automatic conversion script
Id: cif_fix_values 2827 2014-09-09 07:05:25Z andrius 
;
_cod_original_sg_symbol_H-M 'P-1   '
_cod_database_code 1517956

loop_
_symmetry_equiv_pos_as_xyz
'x, y, z'
'-x, -y, -z'

loop_
_atom_site_label
_atom_site_type_symbol
_atom_site_fract_x
_atom_site_fract_y
_atom_site_fract_z
_atom_site_U_iso_or_equiv
_atom_site_adp_type
_atom_site_occupancy
_atom_site_symmetry_multiplicity
_atom_site_calc_flag
_atom_site_refinement_flags
O1 O 0.3717(4) 0.4947(3) 0.1154(2) 0.0585(9) Uani 1 1 d D
H1C H 0.416(5) 0.546(3) 0.100(3) 0.088 Uiso 1 1 d D
O1W O 0.0355(4) 0.4148(4) 0.3766(3) 0.0833(11) Uani 1 1 d D
H1A H 0.083(5) 0.383(5) 0.4255(18) 0.125 Uiso 1 1 d D
H1B H 0.096(4) 0.431(5) 0.335(2) 0.125 Uiso 1 1 d D
O2 O 0.2389(3) 0.4544(3) 0.2420(2) 0.0577(9) Uani 1 1 d .
O2W O 0.7995(4) 0.6299(3) 0.4609(3) 0.0918(12) Uani 1 1 d D
H2A H 0.710(3) 0.631(5) 0.475(4) 0.138 Uiso 1 1 d D
H2B H 0.856(4) 0.570(3) 0.431(4) 0.138 Uiso 1 1 d D
O3 O 0.1128(4) 0.4763(3) 0.8746(2) 0.0656(10) Uani 1 1 d D
H3 H 0.099(5) 0.539(3) 0.906(3) 0.098 Uiso 1 1 d D
O4 O 0.2400(3) 0.4051(3) 0.7400(2) 0.0616(10) Uani 1 1 d .
O5 O 0.5016(3) 0.9652(3) 0.2465(2) 0.0780(11) Uani 1 1 d .
O6 O 0.5552(4) 0.8615(3) 0.1211(2) 0.0890(13) Uani 1 1 d .
O7 O 0.1984(4) 0.8809(3) 0.5044(2) 0.0861(12) Uani 1 1 d .
O8 O 0.1361(4) 0.7176(3) 0.5093(2) 0.0902(13) Uani 1 1 d .
O9 O 0.5089(3) 0.6505(3) 0.5630(2) 0.0759(11) Uani 1 1 d .
O10 O 0.5444(4) 0.8057(3) 0.6241(2) 0.0874(12) Uani 1 1 d .
O11 O 0.3121(4) 0.9414(3) 0.9246(2) 0.0791(11) Uani 1 1 d .
O12 O 0.1583(4) 0.8647(3) 1.0005(2) 0.0771(12) Uani 1 1 d .
O13 O 0.4649(3) 0.6705(2) 0.10908(19) 0.0551(9) Uani 1 1 d .
O14 O 0.1313(3) 0.6595(3) 0.9424(2) 0.0567(9) Uani 1 1 d .
N1 N 0.8715(4) 0.7866(3) 0.2708(3) 0.0491(11) Uani 1 1 d .
H1 H 0.826(4) 0.726(4) 0.280(3) 0.074 Uiso 1 1 d .
N2 N 0.9867(4) 0.9046(4) 0.2059(3) 0.0528(11) Uani 1 1 d D
H2 H 1.047(4) 0.933(4) 0.169(2) 0.079 Uiso 1 1 d D
N3 N 0.9307(4) 0.9527(3) 0.2944(3) 0.0560(11) Uani 1 1 d .
N4 N 0.9825(5) 0.7375(4) 0.1172(3) 0.0601(11) Uani 1 1 d D
H4A H 1.048(4) 0.742(4) 0.072(2) 0.090 Uiso 1 1 d D
H4B H 0.954(5) 0.674(3) 0.117(3) 0.090 Uiso 1 1 d D
N5 N 0.7816(6) 0.8878(4) 0.4152(3) 0.0772(15) Uani 1 1 d .
H5A H 0.751(6) 0.830(5) 0.440(4) 0.116 Uiso 1 1 d .
H5B H 0.790(5) 0.948(4) 0.448(3) 0.116 Uiso 1 1 d .
N6 N 0.8009(4) 0.7563(3) 0.8125(3) 0.0440(10) Uani 1 1 d D
H6 H 0.796(4) 0.696(2) 0.782(2) 0.053 Uiso 1 1 d D
N7 N 0.8484(4) 0.9274(3) 0.8431(2) 0.0479(10) Uani 1 1 d .
N8 N 0.7714(4) 0.8873(3) 0.9192(3) 0.0508(11) Uani 1 1 d D
H8 H 0.743(4) 0.931(3) 0.9686(17) 0.061 Uiso 1 1 d D
N9 N 0.9272(5) 0.8456(4) 0.6919(3) 0.0572(12) Uani 1 1 d .
H9A H 0.959(4) 0.774(4) 0.661(3) 0.086 Uiso 1 1 d .
H9B H 0.982(5) 0.892(4) 0.677(3) 0.086 Uiso 1 1 d .
N10 N 0.6754(5) 0.7199(4) 0.9550(3) 0.0617(12) Uani 1 1 d D
H10A H 0.679(5) 0.651(3) 0.932(3) 0.093 Uiso 1 1 d D
H10B H 0.614(4) 0.752(4) 1.003(2) 0.093 Uiso 1 1 d D
N11 N 0.4970(4) 0.8798(3) 0.2006(3) 0.0553(11) Uani 1 1 d .
N12 N 0.1969(4) 0.7883(4) 0.4693(3) 0.0626(12) Uani 1 1 d .
N13 N 0.4876(4) 0.7238(4) 0.6265(3) 0.0606(12) Uani 1 1 d .
N14 N 0.2467(4) 0.8650(3) 0.9329(3) 0.0525(11) Uani 1 1 d .
C1 C 0.9502(5) 0.8056(4) 0.1930(3) 0.0483(13) Uani 1 1 d .
C2 C 0.8605(5) 0.8783(4) 0.3316(4) 0.0504(13) Uani 1 1 d .
C3 C 0.8637(5) 0.8455(4) 0.7793(3) 0.0419(12) Uani 1 1 d .
C4 C 0.7440(5) 0.7853(4) 0.9006(3) 0.0485(12) Uani 1 1 d .
C5 C 0.4125(4) 0.8011(4) 0.2434(3) 0.0433(12) Uani 1 1 d .
C6 C 0.3462(4) 0.8294(4) 0.3322(3) 0.0466(12) Uani 1 1 d .
H6A H 0.3524 0.8971 0.3623 0.056 Uiso 1 1 calc R
C7 C 0.2702(5) 0.7548(4) 0.3757(3) 0.0444(12) Uani 1 1 d .
C8 C 0.2580(4) 0.6543(4) 0.3334(3) 0.0467(12) Uani 1 1 d .
H8A H 0.2068 0.6055 0.3650 0.056 Uiso 1 1 calc R
C9 C 0.3227(4) 0.6267(4) 0.2436(3) 0.0377(11) Uani 1 1 d .
C10 C 0.4041(4) 0.6993(4) 0.1950(3) 0.0407(11) Uani 1 1 d .
C11 C 0.3088(5) 0.5166(4) 0.1987(3) 0.0490(12) Uani 1 1 d .
C12 C 0.2762(5) 0.7739(4) 0.8594(3) 0.0426(12) Uani 1 1 d .
C13 C 0.3639(4) 0.7911(4) 0.7808(3) 0.0459(12) Uani 1 1 d .
H13A H 0.4025 0.8562 0.7761 0.055 Uiso 1 1 calc R
C14 C 0.3922(5) 0.7092(4) 0.7098(3) 0.0442(12) Uani 1 1 d .
C15 C 0.3381(4) 0.6101(4) 0.7159(3) 0.0463(12) Uani 1 1 d .
H15A H 0.3595 0.5558 0.6666 0.056 Uiso 1 1 calc R
C16 C 0.2536(4) 0.5929(4) 0.7943(3) 0.0409(11) Uani 1 1 d .
C17 C 0.2143(5) 0.6768(4) 0.8695(3) 0.0434(12) Uani 1 1 d .
C18 C 0.2014(5) 0.4829(4) 0.8016(3) 0.0487(12) Uani 1 1 d .

loop_
_atom_site_aniso_label
_atom_site_aniso_U_11
_atom_site_aniso_U_22
_atom_site_aniso_U_33
_atom_site_aniso_U_23
_atom_site_aniso_U_13
_atom_site_aniso_U_12
O1 0.076(3) 0.059(2) 0.053(2) -0.0137(19) 0.0017(19) -0.0377(18)
O1W 0.105(3) 0.083(3) 0.072(3) -0.011(2) 0.014(2) -0.049(2)
O2 0.075(2) 0.049(2) 0.064(2) -0.0145(17) 0.0146(17) -0.0413(18)
O2W 0.111(3) 0.091(3) 0.085(3) -0.030(2) 0.032(2) -0.053(3)
O3 0.078(2) 0.053(2) 0.081(3) -0.016(2) 0.017(2) -0.044(2)
O4 0.078(2) 0.044(2) 0.075(3) -0.0189(18) 0.0011(18) -0.0350(18)
O5 0.101(3) 0.071(2) 0.088(3) -0.025(2) 0.021(2) -0.062(2)
O6 0.141(3) 0.074(3) 0.078(3) -0.027(2) 0.049(2) -0.074(2)
O7 0.139(3) 0.067(3) 0.071(3) -0.041(2) 0.023(2) -0.057(2)
O8 0.134(3) 0.096(3) 0.068(3) -0.024(2) 0.036(2) -0.076(3)
O9 0.091(3) 0.086(3) 0.066(3) -0.034(2) 0.019(2) -0.049(2)
O10 0.122(3) 0.085(3) 0.085(3) -0.021(2) 0.029(2) -0.075(2)
O11 0.125(3) 0.072(2) 0.074(3) -0.032(2) 0.024(2) -0.075(2)
O12 0.104(3) 0.073(3) 0.077(3) -0.034(2) 0.038(2) -0.060(2)
O13 0.074(2) 0.056(2) 0.042(2) -0.0110(16) 0.0149(17) -0.0337(18)
O14 0.070(2) 0.055(2) 0.057(2) -0.0127(17) 0.0088(17) -0.0374(17)
N1 0.059(3) 0.043(3) 0.059(3) -0.011(2) 0.007(2) -0.034(2)
N2 0.064(3) 0.048(3) 0.059(3) -0.008(2) 0.005(2) -0.035(2)
N3 0.067(3) 0.044(2) 0.066(3) -0.014(2) 0.004(2) -0.031(2)
N4 0.083(3) 0.051(3) 0.061(3) -0.016(2) 0.016(2) -0.041(2)
N5 0.106(4) 0.064(4) 0.075(4) -0.030(3) 0.030(3) -0.049(3)
N6 0.059(3) 0.037(2) 0.047(3) -0.0143(19) 0.004(2) -0.029(2)
N7 0.067(3) 0.042(2) 0.045(3) -0.010(2) 0.003(2) -0.032(2)
N8 0.072(3) 0.038(2) 0.051(3) -0.019(2) 0.012(2) -0.030(2)
N9 0.077(3) 0.047(3) 0.060(3) -0.018(2) 0.023(2) -0.039(2)
N10 0.090(3) 0.047(3) 0.061(3) -0.014(2) 0.020(2) -0.041(3)
N11 0.062(3) 0.037(3) 0.071(3) -0.010(2) 0.002(2) -0.023(2)
N12 0.080(3) 0.061(3) 0.055(3) -0.012(2) 0.007(2) -0.036(3)
N13 0.069(3) 0.050(3) 0.066(3) -0.009(2) -0.001(2) -0.025(2)
N14 0.063(3) 0.039(2) 0.060(3) -0.009(2) 0.000(2) -0.024(2)
C1 0.047(3) 0.040(3) 0.067(4) -0.013(3) 0.004(3) -0.026(3)
C2 0.057(3) 0.037(3) 0.062(4) -0.012(3) 0.000(3) -0.022(3)
C3 0.047(3) 0.034(3) 0.051(3) -0.002(2) -0.003(2) -0.022(2)
C4 0.061(3) 0.049(3) 0.043(3) -0.008(3) -0.003(3) -0.027(3)
C5 0.049(3) 0.031(3) 0.056(3) -0.003(2) 0.001(2) -0.022(2)
C6 0.052(3) 0.036(3) 0.052(3) -0.009(2) 0.001(2) -0.017(2)
C7 0.054(3) 0.044(3) 0.040(3) -0.006(2) 0.007(2) -0.023(2)
C8 0.050(3) 0.039(3) 0.051(3) -0.004(2) -0.004(2) -0.016(2)
C9 0.048(3) 0.032(3) 0.039(3) -0.004(2) 0.001(2) -0.021(2)
C10 0.046(3) 0.030(3) 0.046(3) -0.006(2) -0.002(2) -0.014(2)
C11 0.052(3) 0.049(3) 0.045(3) -0.004(3) -0.001(3) -0.018(3)
C12 0.048(3) 0.036(3) 0.049(3) -0.013(2) -0.001(2) -0.019(2)
C13 0.047(3) 0.039(3) 0.056(3) 0.000(2) -0.009(2) -0.021(2)
C14 0.051(3) 0.034(3) 0.048(3) -0.004(2) 0.003(2) -0.017(2)
C15 0.052(3) 0.037(3) 0.054(3) -0.011(2) -0.003(2) -0.019(2)
C16 0.045(3) 0.030(3) 0.053(3) -0.005(2) -0.002(2) -0.020(2)
C17 0.039(3) 0.040(3) 0.052(3) -0.003(2) -0.003(2) -0.015(2)
C18 0.046(3) 0.047(3) 0.056(4) 0.000(3) -0.007(3) -0.020(3)

loop_
_atom_type_symbol
_atom_type_description
_atom_type_scat_dispersion_real
_atom_type_scat_dispersion_imag
_atom_type_scat_source
C C 0.0033 0.0016 'International Tables Vol C Tables 4.2.6.8 and 6.1.1.4'
H H 0.0000 0.0000 'International Tables Vol C Tables 4.2.6.8 and 6.1.1.4'
N N 0.0061 0.0033 'International Tables Vol C Tables 4.2.6.8 and 6.1.1.4'
O O 0.0106 0.0060 'International Tables Vol C Tables 4.2.6.8 and 6.1.1.4'

loop_
_geom_angle_atom_site_label_1
_geom_angle_atom_site_label_2
_geom_angle_atom_site_label_3
_geom_angle
C11 O1 H1C 109(3)
H1A O1W H1B 111.5(18)
H2A O2W H2B 115(2)
C18 O3 H3 108(3)
C1 N1 C2 107.6(4)
C1 N1 H1 126(2)
C2 N1 H1 127(2)
C1 N2 N3 111.1(4)
C1 N2 H2 127(3)
N3 N2 H2 122(3)
C2 N3 N2 103.8(3)
C1 N4 H4A 124(3)
C1 N4 H4B 119(3)
H4A N4 H4B 116(4)
C2 N5 H5A 123(3)
C2 N5 H5B 112(3)
H5A N5 H5B 122(5)
C4 N6 C3 106.9(3)
C4 N6 H6 127(3)
C3 N6 H6 126(3)
C3 N7 N8 103.3(3)
C4 N8 N7 111.7(3)
C4 N8 H8 128(3)
N7 N8 H8 120(3)
C3 N9 H9A 119(3)
C3 N9 H9B 120(3)
H9A N9 H9B 113(4)
C4 N10 H10A 114(3)
C4 N10 H10B 122(3)
H10A N10 H10B 122(4)
O6 N11 O5 122.3(4)
O6 N11 C5 120.0(4)
O5 N11 C5 117.7(4)
O7 N12 O8 122.8(4)
O7 N12 C7 120.4(4)
O8 N12 C7 116.9(4)
O10 N13 O9 123.5(4)
O10 N13 C14 118.9(4)
O9 N13 C14 117.6(4)
O12 N14 O11 120.7(4)
O12 N14 C12 120.5(4)
O11 N14 C12 118.8(4)
N2 C1 N4 127.5(4)
N2 C1 N1 106.9(4)
N4 C1 N1 125.6(4)
N3 C2 N5 127.3(4)
N3 C2 N1 110.7(4)
N5 C2 N1 122.0(4)
N7 C3 N9 126.4(4)
N7 C3 N6 111.4(4)
N9 C3 N6 122.2(4)
N10 C4 N8 129.2(4)
N10 C4 N6 124.0(4)
N8 C4 N6 106.8(4)
C6 C5 C10 122.4(4)
C6 C5 N11 116.7(4)
C10 C5 N11 120.8(4)
C5 C6 C7 118.3(4)
C5 C6 H6A 120.9
C7 C6 H6A 120.9
C8 C7 C6 122.6(4)
C8 C7 N12 120.0(4)
C6 C7 N12 117.4(4)
C7 C8 C9 119.3(4)
C7 C8 H8A 120.4
C9 C8 H8A 120.4
C8 C9 C10 121.0(4)
C8 C9 C11 118.5(4)
C10 C9 C11 120.5(4)
O13 C10 C5 123.9(4)
O13 C10 C9 119.6(3)
C5 C10 C9 116.5(4)
O2 C11 O1 124.4(4)
O2 C11 C9 119.6(4)
O1 C11 C9 116.0(4)
C13 C12 C17 123.1(4)
C13 C12 N14 115.9(4)
C17 C12 N14 121.0(4)
C14 C13 C12 117.7(4)
C14 C13 H13A 121.1
C12 C13 H13A 121.1
C13 C14 C15 122.2(4)
C13 C14 N13 118.8(4)
C15 C14 N13 118.9(4)
C16 C15 C14 119.5(4)
C16 C15 H15A 120.2
C14 C15 H15A 120.2
C15 C16 C17 121.6(4)
C15 C16 C18 119.1(4)
C17 C16 C18 119.3(4)
O14 C17 C12 124.0(4)
O14 C17 C16 120.3(4)
C12 C17 C16 115.7(4)
O4 C18 O3 122.9(4)
O4 C18 C16 120.9(4)
O3 C18 C16 116.2(4)

loop_
_geom_bond_atom_site_label_1
_geom_bond_atom_site_label_2
_geom_bond_distance
O1 C11 1.283(5)
O1 H1C 0.838(10)
O1W H1A 0.833(10)
O1W H1B 0.842(10)
O2 C11 1.233(4)
O2W H2A 0.827(10)
O2W H2B 0.821(10)
O3 C18 1.290(5)
O3 H3 0.834(10)
O4 C18 1.232(4)
O5 N11 1.226(4)
O6 N11 1.216(4)
O7 N12 1.205(4)
O8 N12 1.231(4)
O9 N13 1.232(4)
O10 N13 1.224(4)
O11 N14 1.222(4)
O12 N14 1.217(4)
O13 C10 1.321(4)
O14 C17 1.293(4)
N1 C1 1.331(5)
N1 C2 1.375(5)
N1 H1 0.93(4)
N2 C1 1.320(5)
N2 N3 1.397(4)
N2 H2 0.865(10)
N3 C2 1.309(5)
N4 C1 1.326(5)
N4 H4A 0.858(10)
N4 H4B 0.862(10)
N5 C2 1.340(6)
N5 H5A 0.86(5)
N5 H5B 0.89(4)
N6 C4 1.341(4)
N6 C3 1.387(5)
N6 H6 0.859(10)
N7 C3 1.312(4)
N7 N8 1.398(4)
N8 C4 1.326(5)
N8 H8 0.856(10)
N9 C3 1.339(5)
N9 H9A 0.90(4)
N9 H9B 0.86(4)
N10 C4 1.326(5)
N10 H10A 0.864(10)
N10 H10B 0.867(10)
N11 C5 1.467(5)
N12 C7 1.460(5)
N13 C14 1.464(5)
N14 C12 1.468(4)
C5 C6 1.372(5)
C5 C10 1.419(5)
C6 C7 1.380(5)
C6 H6A 0.9300
C7 C8 1.374(5)
C8 C9 1.379(5)
C8 H8A 0.9300
C9 C10 1.425(5)
C9 C11 1.498(5)
C12 C13 1.380(5)
C12 C17 1.415(5)
C13 C14 1.371(5)
C13 H13A 0.9300
C14 C15 1.389(5)
C15 C16 1.361(5)
C15 H15A 0.9300
C16 C17 1.424(5)
C16 C18 1.496(5)

loop_
_geom_torsion_atom_site_label_1
_geom_torsion_atom_site_label_2
_geom_torsion_atom_site_label_3
_geom_torsion_atom_site_label_4
_geom_torsion
C1 N2 N3 C2 -0.2(5)
C3 N7 N8 C4 0.4(5)
N3 N2 C1 N4 179.1(5)
N3 N2 C1 N1 -0.1(5)
C2 N1 C1 N2 0.4(5)
C2 N1 C1 N4 -178.8(5)
N2 N3 C2 N5 -177.2(5)
N2 N3 C2 N1 0.4(5)
C1 N1 C2 N3 -0.5(5)
C1 N1 C2 N5 177.2(5)
N8 N7 C3 N9 178.1(4)
N8 N7 C3 N6 -0.4(5)
C4 N6 C3 N7 0.2(5)
C4 N6 C3 N9 -178.3(4)
N7 N8 C4 N10 179.4(5)
N7 N8 C4 N6 -0.3(5)
C3 N6 C4 N10 -179.7(5)
C3 N6 C4 N8 0.0(5)
O6 N11 C5 C6 -178.2(4)
O5 N11 C5 C6 -0.5(6)
O6 N11 C5 C10 3.2(6)
O5 N11 C5 C10 -179.1(4)
C10 C5 C6 C7 0.6(6)
N11 C5 C6 C7 -178.0(4)
C5 C6 C7 C8 -0.3(7)
C5 C6 C7 N12 -178.4(4)
O7 N12 C7 C8 -175.3(4)
O8 N12 C7 C8 5.3(6)
O7 N12 C7 C6 2.9(6)
O8 N12 C7 C6 -176.5(4)
C6 C7 C8 C9 -0.6(7)
N12 C7 C8 C9 177.5(4)
C7 C8 C9 C10 1.2(6)
C7 C8 C9 C11 179.8(4)
C6 C5 C10 O13 179.1(4)
N11 C5 C10 O13 -2.4(6)
C6 C5 C10 C9 0.0(6)
N11 C5 C10 C9 178.5(4)
C8 C9 C10 O13 180.0(4)
C11 C9 C10 O13 1.4(6)
C8 C9 C10 C5 -0.9(6)
C11 C9 C10 C5 -179.4(4)
C8 C9 C11 O2 0.9(6)
C10 C9 C11 O2 179.5(4)
C8 C9 C11 O1 -179.7(4)
C10 C9 C11 O1 -1.1(6)
O12 N14 C12 C13 173.0(4)
O11 N14 C12 C13 -6.8(6)
O12 N14 C12 C17 -5.7(6)
O11 N14 C12 C17 174.6(4)
C17 C12 C13 C14 -0.4(7)
N14 C12 C13 C14 -179.0(4)
C12 C13 C14 C15 -1.1(6)
C12 C13 C14 N13 -178.7(4)
O10 N13 C14 C13 2.7(6)
O9 N13 C14 C13 -178.7(4)
O10 N13 C14 C15 -175.0(4)
O9 N13 C14 C15 3.6(6)
C13 C14 C15 C16 0.2(7)
N13 C14 C15 C16 177.9(4)
C14 C15 C16 C17 2.2(7)
C14 C15 C16 C18 -177.6(4)
C13 C12 C17 O14 -179.6(4)
N14 C12 C17 O14 -1.1(7)
C13 C12 C17 C16 2.5(6)
N14 C12 C17 C16 -178.9(4)
C15 C16 C17 O14 178.7(4)
C18 C16 C17 O14 -1.6(6)
C15 C16 C17 C12 -3.4(6)
C18 C16 C17 C12 176.3(4)
C15 C16 C18 O4 3.4(7)
C17 C16 C18 O4 -176.4(4)
C15 C16 C18 O3 -175.5(4)
C17 C16 C18 O3 4.7(6)
